data_2207084
loop_
_publ_author_name
'Aghabozorg, Hossein'
'Akbari Saei, Ali'
'Ramezanipour, Farshid'

_publ_section_title
;
 2,6-Diaminopyridinium pyridinium-2,6-dicarboxylate: a redetermination
;
_journal_coeditor_code WN6355
_journal_issue 10
_journal_name_full 'Acta Crystallographica Section E'
_journal_page_first o3242
_journal_page_last o3244
_journal_paper_doi 10.1107/S1600536805027431
_journal_volume 61
_journal_year 2005
_chemical_formula_iupac 'C5 H8 N3 + , C7 H4 N1 O4 -'
_chemical_formula_moiety 'C5 H8 N3 + , C7 H4 N1 O4 -'
_chemical_formula_sum 'C12 H12 N4 O4'
_chemical_formula_weight 276.26
_chemical_name_systematic
;
2,6-Diaminopyridinium pyridinium-2,6-dicarboxylate
;
_space_group_IT_number 14
_symmetry_cell_setting monoclinic
_symmetry_space_group_name_Hall '-P 2ybc'
_symmetry_space_group_name_H-M 'P 1 21/c 1'
_atom_sites_solution_hydrogens difmap
_atom_sites_solution_primary direct
_atom_sites_solution_secondary difmap
_cell_angle_alpha 90.00
_cell_angle_beta 97.42(3)
_cell_angle_gamma 90.00
_cell_formula_units_Z 4
_cell_length_a 10.282(2)
_cell_length_b 10.417(2)
_cell_length_c 11.765(2)
_cell_measurement_reflns_used 24
_cell_measurement_temperature 293(2)
_cell_measurement_theta_max 12
_cell_measurement_theta_min 11
_cell_volume 1249.6(4)
_computing_cell_refinement 'CAD-4 Software'
_computing_data_collection 'CAD-4 Software (Enraf--Nonius, 1984)'
_computing_data_reduction 'XCAD4 (Harms, 1996)'
_computing_molecular_graphics SHELXTL-Plus
_computing_publication_material SHELXTL-Plus
_computing_structure_refinement SHELXTL-Plus
_computing_structure_solution 'SHELXTL-Plus (Sheldrick, 1998)'
_diffrn_ambient_temperature 293(2)
_diffrn_measured_fraction_theta_full 0.984
_diffrn_measured_fraction_theta_max 0.984
_diffrn_measurement_device_type 'Enraf--Nonius CAD-4'
_diffrn_measurement_method \q/5/3\q
_diffrn_radiation_monochromator graphite
_diffrn_radiation_source 'normal-focus sealed tube'
_diffrn_radiation_type MoK\a
_diffrn_radiation_wavelength 0.71073
_diffrn_reflns_av_R_equivalents 0.0588
_diffrn_reflns_av_sigmaI/netI 0.0415
_diffrn_reflns_limit_h_max 13
_diffrn_reflns_limit_h_min 0
_diffrn_reflns_limit_k_max 13
_diffrn_reflns_limit_k_min -1
_diffrn_reflns_limit_l_max 14
_diffrn_reflns_limit_l_min -15
_diffrn_reflns_number 2919
_diffrn_reflns_theta_full 27.04
_diffrn_reflns_theta_max 27.04
_diffrn_reflns_theta_min 2.00
_diffrn_standards_decay_% 3
_diffrn_standards_interval_count 100
_diffrn_standards_number 2
_exptl_absorpt_coefficient_mu 0.113
_exptl_absorpt_correction_type none
_exptl_crystal_colour yellow
_exptl_crystal_density_diffrn 1.468
_exptl_crystal_density_method 'not measured'
_exptl_crystal_description prism
_exptl_crystal_F_000 576
_exptl_crystal_size_max 0.4
_exptl_crystal_size_mid 0.3
_exptl_crystal_size_min 0.2
_refine_diff_density_max 0.202
_refine_diff_density_min -0.230
_refine_ls_extinction_method none
_refine_ls_goodness_of_fit_ref 1.047
_refine_ls_hydrogen_treatment constr
_refine_ls_matrix_type full
_refine_ls_number_parameters 181
_refine_ls_number_reflns 2692
_refine_ls_number_restraints 0
_refine_ls_restrained_S_all 1.047
_refine_ls_R_factor_all 0.1069
_refine_ls_R_factor_gt 0.0523
_refine_ls_shift/su_max 0.004
_refine_ls_shift/su_mean 0.001
_refine_ls_structure_factor_coef Fsqd
_refine_ls_weighting_details 'calc w = 1/[\s^2^(Fo^2^)+(0.09P)^2^+0.2P] where P = (Fo^2^+2Fc^2^)/3'
_refine_ls_weighting_scheme calc
_refine_ls_wR_factor_gt 0.1405
_refine_ls_wR_factor_ref 0.1667
_reflns_number_gt 1596
_reflns_number_total 2692
_reflns_threshold_expression I>2\s(I)
_cod_data_source_file wn6355.cif
_cod_data_source_block I
_cod_original_sg_symbol_H-M 'P 21/c'
_cod_database_code 2207084
_cod_database_fobs_code 2207084

loop_
_symmetry_equiv_pos_as_xyz
'x, y, z'
'-x, y+1/2, -z+1/2'
'-x, -y, -z'
'x, -y-1/2, z-1/2'

loop_
_atom_site_label
_atom_site_fract_x
_atom_site_fract_y
_atom_site_fract_z
_atom_site_U_iso_or_equiv
_atom_site_adp_type
_atom_site_calc_flag
_atom_site_refinement_flags
_atom_site_occupancy
_atom_site_type_symbol
N1 0.12688(17) 0.06344(18) 0.42642(15) 0.0373(4) Uani d . 1 N
N2 0.0211(2) 0.0173(2) 0.24775(17) 0.0520(6) Uani d . 1 N
N3 0.2509(2) 0.0921(2) 0.60029(17) 0.0522(6) Uani d . 1 N
C1 0.0269(2) 0.0893(2) 0.34275(19) 0.0405(5) Uani d . 1 C
C2 -0.0581(2) 0.1879(3) 0.3599(2) 0.0512(6) Uani d . 1 C
C3 -0.0394(3) 0.2537(3) 0.4616(3) 0.0560(7) Uani d . 1 C
C4 0.0620(3) 0.2249(2) 0.5456(2) 0.0518(6) Uani d . 1 C
C5 0.1486(2) 0.1279(2) 0.52765(19) 0.0408(5) Uani d . 1 C
H1N 0.1810 0.0054 0.4145 0.056 Uiso d R 1 H
H2NA 0.0699 -0.0534 0.2471 0.078 Uiso d R 1 H
H2NB -0.0519 0.0109 0.2033 0.078 Uiso d R 1 H
H3NA 0.2993 0.0188 0.5868 0.078 Uiso d R 1 H
H3NB 0.2539 0.1233 0.6689 0.078 Uiso d R 1 H
H2 -0.1270 0.2089 0.3038 0.062 Uiso calc R 1 H
H3 -0.0971 0.3192 0.4742 0.068 Uiso calc R 1 H
H4 0.0729 0.2709 0.6140 0.062 Uiso calc R 1 H
O1 0.7057(2) -0.3494(2) 0.66109(14) 0.0643(6) Uani d . 1 O
O2 0.79479(18) -0.51829(19) 0.58186(16) 0.0618(6) Uani d . 1 O
O3 0.3745(2) -0.1361(2) 0.52513(15) 0.0745(7) Uani d . 1 O
O4 0.27391(16) -0.13365(18) 0.34582(14) 0.0513(5) Uani d . 1 O
N4 0.54035(17) -0.31074(19) 0.47899(14) 0.0381(5) Uani d . 1 N
C6 0.6323(2) -0.3983(2) 0.47129(18) 0.0391(5) Uani d . 1 C
C7 0.6374(3) -0.4566(3) 0.3668(2) 0.0519(7) Uani d . 1 C
C8 0.5471(3) -0.4194(3) 0.2749(2) 0.0590(7) Uani d . 1 C
C9 0.4532(2) -0.3290(3) 0.28847(19) 0.0491(6) Uani d . 1 C
C10 0.4508(2) -0.2736(2) 0.39340(17) 0.0384(5) Uani d . 1 C
C11 0.7226(2) -0.4260(2) 0.5829(2) 0.0453(6) Uani d . 1 C
C12 0.3560(2) -0.1724(2) 0.42312(19) 0.0443(6) Uani d . 1 C
H4N 0.5462 -0.2631 0.5451 0.057 Uiso d R 1 H
H7 0.6994 -0.5196 0.3583 0.062 Uiso calc R 1 H
H8 0.5506 -0.4555 0.2034 0.072 Uiso calc R 1 H
H9 0.3914 -0.3062 0.2271 0.059 Uiso calc R 1 H

loop_
_atom_site_aniso_label
_atom_site_aniso_U_11
_atom_site_aniso_U_22
_atom_site_aniso_U_33
_atom_site_aniso_U_12
_atom_site_aniso_U_13
_atom_site_aniso_U_23
N1 0.0379(10) 0.0376(10) 0.0366(10) 0.0042(8) 0.0058(7) -0.0002(8)
N2 0.0524(12) 0.0604(14) 0.0401(11) 0.0018(10) -0.0062(9) -0.0037(10)
N3 0.0615(13) 0.0584(14) 0.0346(10) 0.0035(11) -0.0013(9) -0.0088(9)
C1 0.0405(12) 0.0411(13) 0.0392(12) -0.0032(10) 0.0029(9) 0.0061(10)
C2 0.0435(14) 0.0472(15) 0.0618(16) 0.0084(12) 0.0029(11) 0.0079(12)
C3 0.0536(16) 0.0453(15) 0.0708(19) 0.0084(12) 0.0152(13) -0.0007(13)
C4 0.0636(16) 0.0441(14) 0.0499(15) -0.0019(12) 0.0158(12) -0.0088(11)
C5 0.0485(13) 0.0388(12) 0.0356(11) -0.0076(10) 0.0077(9) -0.0004(10)
O1 0.0830(14) 0.0721(14) 0.0337(9) 0.0184(10) -0.0081(8) -0.0008(9)
O2 0.0602(12) 0.0622(12) 0.0578(11) 0.0218(10) -0.0117(9) 0.0041(9)
O3 0.0908(15) 0.0913(16) 0.0392(10) 0.0425(12) -0.0003(9) -0.0117(10)
O4 0.0480(10) 0.0608(12) 0.0436(9) 0.0165(8) 0.0005(7) 0.0069(8)
N4 0.0423(11) 0.0436(11) 0.0276(9) 0.0035(8) 0.0021(7) 0.0014(8)
C6 0.0366(11) 0.0455(13) 0.0347(11) 0.0041(10) 0.0031(9) 0.0052(10)
C7 0.0508(14) 0.0595(16) 0.0445(13) 0.0168(12) 0.0027(11) -0.0055(12)
C8 0.0627(16) 0.0746(19) 0.0377(13) 0.0190(14) -0.0006(11) -0.0138(13)
C9 0.0506(14) 0.0636(16) 0.0308(11) 0.0110(12) -0.0031(10) -0.0021(11)
C10 0.0364(12) 0.0456(13) 0.0325(11) 0.0029(10) 0.0021(9) 0.0050(9)
C11 0.0479(13) 0.0489(15) 0.0378(13) 0.0070(12) -0.0002(10) 0.0071(11)
C12 0.0493(14) 0.0472(14) 0.0368(12) 0.0061(11) 0.0074(10) 0.0021(10)

loop_
_atom_type_symbol
_atom_type_description
_atom_type_scat_dispersion_real
_atom_type_scat_dispersion_imag
_atom_type_scat_source
C C 0.0033 0.0016 'International Tables Vol C Tables 4.2.6.8 and 6.1.1.4'
H H 0.0000 0.0000 'International Tables Vol C Tables 4.2.6.8 and 6.1.1.4'
N N 0.0061 0.0033 'International Tables Vol C Tables 4.2.6.8 and 6.1.1.4'
O O 0.0106 0.0060 'International Tables Vol C Tables 4.2.6.8 and 6.1.1.4'

loop_
_geom_angle_atom_site_label_1
_geom_angle_atom_site_label_2
_geom_angle_atom_site_label_3
_geom_angle
_geom_angle_publ_flag
C1 N1 C5 124.2(2) yes
C1 N1 H1N 118.4 ?
C5 N1 H1N 117.4 ?
C1 N2 H2NA 120.2 ?
C1 N2 H2NB 119.3 ?
H2NA N2 H2NB 112.6 ?
C5 N3 H3NA 121.2 ?
C5 N3 H3NB 115.2 ?
H3NA N3 H3NB 120.6 ?
N2 C1 N1 116.3(2) yes
N2 C1 C2 125.3(2) ?
N1 C1 C2 118.5(2) ?
C3 C2 C1 118.6(2) ?
C3 C2 H2A 120.7 ?
C1 C2 H2A 120.7 ?
C2 C3 C4 121.9(2) ?
C2 C3 H3A 119.1 ?
C4 C3 H3A 119.1 ?
C3 C4 C5 119.5(2) ?
C3 C4 H4A 120.2 ?
C5 C4 H4A 120.2 ?
N3 C5 N1 117.0(2) yes
N3 C5 C4 125.7(2) ?
N1 C5 C4 117.3(2) ?
C6 N4 C10 125.27(19) yes
C6 N4 H4N 117.4 ?
C10 N4 H4N 116.6 ?
N4 C6 C7 118.3(2) ?
N4 C6 C11 115.35(19) yes
C7 C6 C11 126.3(2) ?
C6 C7 C8 118.2(2) ?
C6 C7 H7A 120.9 ?
C8 C7 H7A 120.9 ?
C9 C8 C7 120.9(2) ?
C9 C8 H8A 119.6 ?
C7 C8 H8A 119.6 ?
C10 C9 C8 119.3(2) ?
C10 C9 H9A 120.3 ?
C8 C9 H9A 120.3 ?
N4 C10 C9 118.0(2) ?
N4 C10 C12 115.60(19) yes
C9 C10 C12 126.4(2) ?
O2 C11 O1 131.1(2) yes
O2 C11 C6 116.2(2) yes
O1 C11 C6 112.6(2) yes
O4 C12 O3 128.2(2) yes
O4 C12 C10 117.4(2) yes
O3 C12 C10 114.3(2) yes

loop_
_geom_bond_atom_site_label_1
_geom_bond_atom_site_label_2
_geom_bond_distance
_geom_bond_publ_flag
N1 C1 1.354(3) yes
N1 C5 1.361(3) yes
N1 H1N 0.8452 ?
N2 C1 1.343(3) yes
N2 H2NA 0.8889 ?
N2 H2NB 0.8594 ?
N3 C5 1.320(3) yes
N3 H3NA 0.9361 ?
N3 H3NB 0.8674 ?
C1 C2 1.381(3) ?
C2 C3 1.370(4) ?
C2 H2A 0.9300 ?
C3 C4 1.375(4) ?
C3 H3A 0.9300 ?
C4 C5 1.380(4) ?
C4 H4A 0.9300 ?
O1 C11 1.247(3) yes
O2 C11 1.215(3) yes
O3 C12 1.250(3) yes
O4 C12 1.226(3) yes
N4 C6 1.326(3) yes
N4 C10 1.331(3) yes
N4 H4N 0.9185 ?
C6 C7 1.376(3) ?
C6 C11 1.536(3) yes
C7 C8 1.385(4) ?
C7 H7A 0.9300 ?
C8 C9 1.372(4) ?
C8 H8A 0.9300 ?
C9 C10 1.364(3) ?
C9 H9A 0.9300 ?
C10 C12 1.508(3) yes

loop_
_geom_hbond_atom_site_label_D
_geom_hbond_atom_site_label_H
_geom_hbond_atom_site_label_A
_geom_hbond_site_symmetry_A
_geom_hbond_distance_DH
_geom_hbond_distance_HA
_geom_hbond_distance_DA
_geom_hbond_angle_DHA
_geom_hbond_publ_flag
N1 H1N O4 . 0.85 1.97 2.788(3) 164 yes
N3 H3NA O3 . 0.94 1.97 2.888(3) 167 yes
N3 H3NB O1 2_656 0.87 2.01 2.851(3) 163 yes
N4 H4N O1 . 0.92 2.19 2.589(3) 106 yes
N4 H4N O3 . 0.92 2.20 2.598(3) 106 yes
N2 H2NA O4 . 0.89 2.41 3.128(3) 138 yes
N2 H2NB O2 4_455 0.86 1.99 2.838(3) 170 yes

loop_
_cod_related_entry_id
_cod_related_entry_database
_cod_related_entry_code
1 ChemSpider 21128723
